data_7043343
loop_
_publ_author_name
'Sama, Farasha'
'Dhara, Ashish Kumar'
'Akhtar, Muammad Nadeem'
'Chen, Yan-Cong'
'Tong, Mingliang'
'Shahid, M.'
'Ansari, Istikhar A.'
'Raizada, Mukul'
'Ahmad, Musheer'
'Siddiqi, Zafar A.'

_publ_section_title
;
 Amino alcohols and benzoates-Friends or foes? Tuning nuclearity of Cu(II)
 complexes, structures, magnetism, DFT and TD-DFT studies, and catecholase
 like activities
;
_journal_name_full 'Dalton Trans.'
_journal_paper_doi 10.1039/C7DT01571B
_journal_year 2017
_chemical_formula_sum 'C24 H36 Cu N2 O8'
_chemical_formula_weight 544.09
_space_group_crystal_system monoclinic
_space_group_IT_number 14
_space_group_name_Hall '-P 2ybc'
_space_group_name_H-M_alt 'P 1 21/c 1'
_symmetry_space_group_name_Hall '-P 2ybc'
_symmetry_space_group_name_H-M 'P 1 21/c 1'
_atom_sites_solution_hydrogens mixed
_audit_creation_method SHELXL-2016/6
_audit_update_record
;
2017-04-28 deposited with the CCDC.
2017-06-15 downloaded from the CCDC.
;
_cell_angle_alpha 90
_cell_angle_beta 92.895(5)
_cell_angle_gamma 90
_cell_formula_units_Z 2
_cell_length_a 7.055(5)
_cell_length_b 8.673(5)
_cell_length_c 21.625(5)
_cell_measurement_reflns_used 999
_cell_measurement_temperature 296(2)
_cell_measurement_theta_max 26.00
_cell_measurement_theta_min 2.15
_cell_volume 1321.5(12)
_computing_cell_refinement 'SAINT 6.45 ( Bruker, 2003)'
_computing_data_collection 'SMART 5.628 (Bruker, 2003)'
_computing_data_reduction 'SAINT 6.45 ( Bruker, 2003)'
_computing_molecular_graphics 'DIAMOND 2.1e'
_computing_publication_material SHELXL
_computing_structure_refinement 'SHELXL-2016/6 (Sheldrick, 2016)'
_computing_structure_solution SIR-97
_diffrn_ambient_temperature 296(2)
_diffrn_measured_fraction_theta_full 1.000
_diffrn_measured_fraction_theta_max 1.000
_diffrn_measurement_device_type 'BRUKER SMART APEX'
_diffrn_measurement_method /w-scans
_diffrn_radiation_monochromator graphite
_diffrn_radiation_source 'fine-focus sealed tube'
_diffrn_radiation_type MoK\a
_diffrn_radiation_wavelength 0.71073
_diffrn_reflns_av_R_equivalents 0.0302
_diffrn_reflns_av_unetI/netI 0.0091
_diffrn_reflns_Laue_measured_fraction_full 1.000
_diffrn_reflns_Laue_measured_fraction_max 1.000
_diffrn_reflns_limit_h_max 8
_diffrn_reflns_limit_h_min -8
_diffrn_reflns_limit_k_max 10
_diffrn_reflns_limit_k_min -10
_diffrn_reflns_limit_l_max 25
_diffrn_reflns_limit_l_min -25
_diffrn_reflns_number 52698
_diffrn_reflns_point_group_measured_fraction_full 1.000
_diffrn_reflns_point_group_measured_fraction_max 1.000
_diffrn_reflns_theta_full 25.072
_diffrn_reflns_theta_max 25.072
_diffrn_reflns_theta_min 2.531
_exptl_absorpt_coefficient_mu 0.874
_exptl_absorpt_correction_type multi-scan
_exptl_absorpt_process_details Sadabs
_exptl_crystal_colour Blue
_exptl_crystal_density_diffrn 1.367
_exptl_crystal_description Block
_exptl_crystal_F_000 574
_exptl_crystal_size_max 0.280
_exptl_crystal_size_mid 0.210
_exptl_crystal_size_min 0.170
_exptl_transmission_factor_max 0.862
_exptl_transmission_factor_min 0.802
_refine_diff_density_max 0.399
_refine_diff_density_min -0.226
_refine_diff_density_rms 0.056
_refine_ls_extinction_coef 0.0275(19)
_refine_ls_extinction_expression Fc^*^=kFc[1+0.001xFc^2^\l^3^/sin(2\q)]^-1/4^
_refine_ls_extinction_method 'SHELXL-2016/6 (Sheldrick 2016)'
_refine_ls_goodness_of_fit_ref 1.087
_refine_ls_hydrogen_treatment mixed
_refine_ls_matrix_type full
_refine_ls_number_parameters 168
_refine_ls_number_reflns 2357
_refine_ls_number_restraints 6
_refine_ls_restrained_S_all 1.117
_refine_ls_R_factor_all 0.0295
_refine_ls_R_factor_gt 0.0281
_refine_ls_shift/su_max 0.000
_refine_ls_shift/su_mean 0.000
_refine_ls_structure_factor_coef Fsqd
_refine_ls_weighting_details 'w=1/[\s^2^(Fo^2^)+(0.0439P)^2^+0.5097P] where P=(Fo^2^+2Fc^2^)/3'
_refine_ls_weighting_scheme calc
_refine_ls_wR_factor_gt 0.0756
_refine_ls_wR_factor_ref 0.0774
_reflns_Friedel_coverage 0.000
_reflns_number_gt 2238
_reflns_number_total 2357
_reflns_threshold_expression 'I > 2\s(I)'
_cod_data_source_file c7dt01571b2.cif
_cod_data_source_block Complex7
_cod_depositor_comments
;
The following automatic conversions were performed:

'_exptl_absorpt_correction_type' value 'Multi-Scan' changed to
'multi-scan' according to
/home/data/users/saulius/crontab/automatic-downloads/rss-feeds/RSC/lib/dictionaries/cif_core.dic
dictionary named 'cif_core.dic' version 2.4.2 from 2011-04-26.

Automatic conversion script
Id: cif_fix_values 4973 2017-02-22 13:04:09Z antanas 
;
_cod_database_code 7043343
_shelx_shelxl_version_number 2016/6
_shelx_space_group_comment
;
The symmetry employed for this shelxl refinement is uniquely defined
by the following loop, which should always be used as a source of
symmetry information in preference to the above space-group names.
They are only intended as comments.
;
_shelx_estimated_absorpt_t_min 0.792
_shelx_estimated_absorpt_t_max 0.866

loop_
_space_group_symop_operation_xyz
'x, y, z'
'-x, y+1/2, -z+1/2'
'-x, -y, -z'
'x, -y-1/2, z-1/2'

loop_
_atom_site_label
_atom_site_type_symbol
_atom_site_fract_x
_atom_site_fract_y
_atom_site_fract_z
_atom_site_U_iso_or_equiv
_atom_site_adp_type
_atom_site_occupancy
_atom_site_site_symmetry_order
_atom_site_calc_flag
_atom_site_refinement_flags_posn
_atom_site_refinement_flags_adp
_atom_site_refinement_flags_occupancy
C1 C -0.2075(3) 0.8814(2) 0.37546(8) 0.0412(4) Uani 1 1 d . . .
C2 C -0.2719(3) 0.97702(19) 0.32014(9) 0.0430(4) Uani 1 1 d . . .
C3 C -0.1463(4) 1.0126(2) 0.27524(11) 0.0608(6) Uani 1 1 d . . .
H3 H -0.021606 0.977802 0.278994 0.073 Uiso 1 1 calc R U .
C4 C -0.2077(5) 1.1010(3) 0.22434(11) 0.0864(9) Uani 1 1 d . . .
H4 H -0.123143 1.125828 0.194263 0.104 Uiso 1 1 calc R U .
C5 C -0.3915(6) 1.1517(3) 0.21815(13) 0.0958(11) Uani 1 1 d . . .
H5 H -0.431755 1.209023 0.183587 0.115 Uiso 1 1 calc R U .
C6 C -0.5151(5) 1.1184(3) 0.26251(14) 0.0870(9) Uani 1 1 d . . .
H6 H -0.639445 1.154082 0.258467 0.104 Uiso 1 1 calc R U .
C7 C -0.4564(4) 1.0310(3) 0.31385(12) 0.0596(6) Uani 1 1 d . . .
H7 H -0.541440 1.008844 0.344108 0.071 Uiso 1 1 calc R U .
C8 C -0.1993(3) 0.7755(3) 0.55940(11) 0.0603(5) Uani 1 1 d D . .
H8A H -0.308755 0.795128 0.583614 0.072 Uiso 1 1 calc R U .
H8B H -0.157949 0.873018 0.542762 0.072 Uiso 1 1 calc R U .
C9 C -0.0430(3) 0.7084(3) 0.60032(10) 0.0568(5) Uani 1 1 d . . .
H9A H 0.005924 0.787666 0.628470 0.068 Uiso 1 1 calc R U .
H9B H -0.094593 0.626575 0.625000 0.068 Uiso 1 1 calc R U .
C10 C 0.2175(3) 0.7686(2) 0.53190(10) 0.0554(5) Uani 1 1 d . . .
H10A H 0.132731 0.854885 0.523429 0.067 Uiso 1 1 calc R U .
H10B H 0.325141 0.805194 0.557477 0.067 Uiso 1 1 calc R U .
C11 C 0.2842(3) 0.7060(2) 0.47266(10) 0.0496(5) Uani 1 1 d D . .
H11A H 0.334245 0.788679 0.448058 0.060 Uiso 1 1 calc R U .
H11B H 0.384541 0.631227 0.481058 0.060 Uiso 1 1 calc R U .
C12 C 0.2495(3) 0.5643(3) 0.60933(10) 0.0645(6) Uani 1 1 d . . .
H12A H 0.290808 0.633462 0.641960 0.097 Uiso 1 1 calc R U .
H12B H 0.357359 0.529509 0.587858 0.097 Uiso 1 1 calc R U .
H12C H 0.186824 0.477309 0.626636 0.097 Uiso 1 1 calc R U .
N1 N 0.1161(2) 0.64552(16) 0.56547(6) 0.0390(3) Uani 1 1 d . . .
O1 O -0.25140(17) 0.67446(15) 0.51008(6) 0.0451(3) Uani 1 1 d D . .
O2 O 0.12661(16) 0.63386(14) 0.43945(5) 0.0394(3) Uani 1 1 d D . .
O3 O -0.3273(2) 0.84438(19) 0.41243(7) 0.0656(4) Uani 1 1 d . . .
O4 O -0.0357(2) 0.8474(2) 0.38039(8) 0.0733(5) Uani 1 1 d . . .
Cu1 Cu 0.000000 0.500000 0.500000 0.02963(13) Uani 1 2 d DS . P
H1 H -0.289(2) 0.7371(17) 0.4802(6) 0.044 Uiso 1 1 d D U .
H2 H 0.071(2) 0.7054(16) 0.4174(7) 0.044 Uiso 1 1 d D U .

loop_
_atom_site_aniso_label
_atom_site_aniso_U_11
_atom_site_aniso_U_22
_atom_site_aniso_U_33
_atom_site_aniso_U_23
_atom_site_aniso_U_13
_atom_site_aniso_U_12
C1 0.0488(10) 0.0348(8) 0.0394(9) 0.0028(7) -0.0044(7) -0.0023(7)
C2 0.0620(12) 0.0313(8) 0.0347(9) -0.0029(7) -0.0058(8) -0.0001(8)
C3 0.0897(18) 0.0508(13) 0.0425(12) 0.0050(8) 0.0092(11) 0.0073(10)
C4 0.153(3) 0.0667(15) 0.0409(12) 0.0107(11) 0.0181(14) 0.0137(18)
C5 0.167(3) 0.0641(16) 0.0539(15) 0.0111(12) -0.0224(18) 0.0326(19)
C6 0.105(2) 0.0673(16) 0.084(2) 0.0033(14) -0.0349(17) 0.0286(15)
C7 0.0667(14) 0.0489(11) 0.0616(14) -0.0002(10) -0.0119(11) 0.0102(10)
C8 0.0562(12) 0.0586(13) 0.0665(13) -0.0172(10) 0.0063(10) 0.0108(10)
C9 0.0672(13) 0.0573(12) 0.0461(11) -0.0184(9) 0.0043(9) -0.0045(10)
C10 0.0563(11) 0.0462(11) 0.0628(12) -0.0033(9) -0.0066(9) -0.0216(9)
C11 0.0339(9) 0.0534(11) 0.0616(12) 0.0080(9) 0.0026(8) -0.0123(8)
C12 0.0729(14) 0.0607(13) 0.0565(12) -0.0004(11) -0.0312(11) -0.0051(11)
N1 0.0406(8) 0.0378(7) 0.0377(7) -0.0029(6) -0.0064(6) -0.0060(6)
O1 0.0410(6) 0.0453(7) 0.0484(7) 0.0054(6) -0.0033(5) 0.0019(5)
O2 0.0386(6) 0.0407(6) 0.0388(6) 0.0056(5) 0.0006(5) -0.0037(5)
O3 0.0594(9) 0.0765(10) 0.0617(9) 0.0303(8) 0.0117(7) 0.0043(8)
O4 0.0526(9) 0.0899(12) 0.0774(11) 0.0437(9) 0.0051(7) 0.0097(8)
Cu1 0.02964(18) 0.03022(18) 0.02874(18) -0.00068(9) -0.00134(11) -0.00509(9)

loop_
_atom_type_symbol
_atom_type_description
_atom_type_scat_dispersion_real
_atom_type_scat_dispersion_imag
_atom_type_scat_source
C C 0.0033 0.0016 'International Tables Vol C Tables 4.2.6.8 and 6.1.1.4'
H H 0.0000 0.0000 'International Tables Vol C Tables 4.2.6.8 and 6.1.1.4'
N N 0.0061 0.0033 'International Tables Vol C Tables 4.2.6.8 and 6.1.1.4'
O O 0.0106 0.0060 'International Tables Vol C Tables 4.2.6.8 and 6.1.1.4'
Cu Cu 0.3201 1.2651 'International Tables Vol C Tables 4.2.6.8 and 6.1.1.4'

loop_
_geom_angle_atom_site_label_1
_geom_angle_atom_site_label_2
_geom_angle_atom_site_label_3
_geom_angle
_geom_angle_site_symmetry_1
_geom_angle_site_symmetry_3
O3 C1 O4 125.26(17) . .
O3 C1 C2 117.96(17) . .
O4 C1 C2 116.78(17) . .
C3 C2 C7 119.2(2) . .
C3 C2 C1 120.2(2) . .
C7 C2 C1 120.57(19) . .
C2 C3 C4 119.6(3) . .
C2 C3 H3 120.2 . .
C4 C3 H3 120.2 . .
C5 C4 C3 120.6(3) . .
C5 C4 H4 119.7 . .
C3 C4 H4 119.7 . .
C6 C5 C4 120.0(2) . .
C6 C5 H5 120.0 . .
C4 C5 H5 120.0 . .
C5 C6 C7 120.2(3) . .
C5 C6 H6 119.9 . .
C7 C6 H6 119.9 . .
C2 C7 C6 120.3(3) . .
C2 C7 H7 119.9 . .
C6 C7 H7 119.9 . .
O1 C8 C9 111.17(17) . .
O1 C8 H8A 109.4 . .
C9 C8 H8A 109.4 . .
O1 C8 H8B 109.4 . .
C9 C8 H8B 109.4 . .
H8A C8 H8B 108.0 . .
N1 C9 C8 113.29(17) . .
N1 C9 H9A 108.9 . .
C8 C9 H9A 108.9 . .
N1 C9 H9B 108.9 . .
C8 C9 H9B 108.9 . .
H9A C9 H9B 107.7 . .
C11 C10 N1 109.73(16) . .
C11 C10 H10A 109.7 . .
N1 C10 H10A 109.7 . .
C11 C10 H10B 109.7 . .
N1 C10 H10B 109.7 . .
H10A C10 H10B 108.2 . .
O2 C11 C10 108.56(15) . .
O2 C11 H11A 110.0 . .
C10 C11 H11A 110.0 . .
O2 C11 H11B 110.0 . .
C10 C11 H11B 110.0 . .
H11A C11 H11B 108.4 . .
N1 C12 H12A 109.5 . .
N1 C12 H12B 109.5 . .
H12A C12 H12B 109.5 . .
N1 C12 H12C 109.5 . .
H12A C12 H12C 109.5 . .
H12B C12 H12C 109.5 . .
C12 N1 C9 108.75(17) . .
C12 N1 C10 110.29(16) . .
C9 N1 C10 112.12(16) . .
C12 N1 Cu1 111.77(12) . .
C9 N1 Cu1 106.98(11) . .
C10 N1 Cu1 106.90(11) . .
C8 O1 Cu1 107.45(11) . .
C8 O1 H1 103.3(11) . .
Cu1 O1 H1 122.4(11) . .
C11 O2 Cu1 106.64(11) . .
C11 O2 H2 106.5(11) . .
Cu1 O2 H2 124.9(11) . .
O2 Cu1 O2 180.0 3_566 .
O2 Cu1 N1 94.71(6) 3_566 .
O2 Cu1 N1 85.29(6) . .
O2 Cu1 N1 85.29(6) 3_566 3_566
O2 Cu1 N1 94.71(6) . 3_566
N1 Cu1 N1 180.00(6) . 3_566
O2 Cu1 O1 87.06(6) 3_566 .
O2 Cu1 O1 92.94(6) . .
N1 Cu1 O1 79.37(6) . .
N1 Cu1 O1 100.63(6) 3_566 .
O2 Cu1 O1 92.94(6) 3_566 3_566
O2 Cu1 O1 87.06(6) . 3_566
N1 Cu1 O1 100.63(6) . 3_566
N1 Cu1 O1 79.37(6) 3_566 3_566
O1 Cu1 O1 180.0 . 3_566

loop_
_geom_bond_atom_site_label_1
_geom_bond_atom_site_label_2
_geom_bond_distance
C1 O3 1.235(2)
C1 O4 1.247(2)
C1 C2 1.507(2)
C2 C3 1.382(3)
C2 C7 1.384(3)
C3 C4 1.392(3)
C3 H3 0.9300
C4 C5 1.369(5)
C4 H4 0.9300
C5 C6 1.360(5)
C5 H5 0.9300
C6 C7 1.390(3)
C6 H6 0.9300
C7 H7 0.9300
C8 O1 1.414(3)
C8 C9 1.496(3)
C8 H8A 0.9700
C8 H8B 0.9700
C9 N1 1.487(3)
C9 H9A 0.9700
C9 H9B 0.9700
C10 C11 1.490(3)
C10 N1 1.493(2)
C10 H10A 0.9700
C10 H10B 0.9700
C11 O2 1.436(2)
C11 H11A 0.9700
C11 H11B 0.9700
C12 N1 1.480(2)
C12 H12A 0.9600
C12 H12B 0.9600
C12 H12C 0.9600
N1 Cu1 2.0374(14)
O1 Cu1 2.3499(17)
O1 H1 0.875(9)
O2 Cu1 1.9946(13)
O2 H2 0.865(9)

loop_
_geom_torsion_atom_site_label_1
_geom_torsion_atom_site_label_2
_geom_torsion_atom_site_label_3
_geom_torsion_atom_site_label_4
_geom_torsion
O3 C1 C2 C3 -175.60(19)
O4 C1 C2 C3 5.1(3)
O3 C1 C2 C7 4.9(3)
O4 C1 C2 C7 -174.4(2)
C7 C2 C3 C4 -0.5(3)
C1 C2 C3 C4 180.0(2)
C2 C3 C4 C5 -0.6(4)
C3 C4 C5 C6 1.2(5)
C4 C5 C6 C7 -0.8(5)
C3 C2 C7 C6 0.9(3)
C1 C2 C7 C6 -179.6(2)
C5 C6 C7 C2 -0.2(4)
O1 C8 C9 N1 47.6(3)
N1 C10 C11 O2 51.7(2)
C8 C9 N1 C12 -172.60(18)
C8 C9 N1 C10 65.2(2)
C8 C9 N1 Cu1 -51.7(2)
C11 C10 N1 C12 92.76(19)
C11 C10 N1 C9 -145.89(17)
C11 C10 N1 Cu1 -28.95(19)
C9 C8 O1 Cu1 -19.0(2)
C10 C11 O2 Cu1 -47.37(17)
